data_8104665
loop_
_publ_author_name
'Meng, Qing-Guo'
'Zhao, Sheng-Nan'
'Sun, Zhong-Hao'
'Shan, Guang-Zhi'
'Meng, Qing-Guo'

_publ_section_title
;
 Crystal structure of
 (E)-7-fluoro-2-(4-methoxy-2-(trifluoromethyl)benzylidene)-3,4-dihydronaphthalen-1(2H)-one,
 C19H14F4O2
;
_journal_issue 5
_journal_name_full 'Zeitschrift f\"ur Kristallographie - New Crystal Structures'
_journal_page_first 1059
_journal_page_last 1061
_journal_paper_doi 10.1515/ncrs-2021-0209
_journal_volume 236
_journal_year 2021
_chemical_formula_moiety 'C19 H14 F4 O2'
_chemical_formula_sum 'C19 H14 F4 O2'
_chemical_formula_weight 350.30
_space_group_crystal_system monoclinic
_space_group_IT_number 14
_space_group_name_Hall '-P 2ybc'
_space_group_name_H-M_alt 'P 1 21/c 1'
_atom_sites_solution_hydrogens geom
_cell_angle_alpha 90
_cell_angle_beta 99.150(9)
_cell_angle_gamma 90
_cell_formula_units_Z 4
_cell_length_a 11.8614(10)
_cell_length_b 7.9148(6)
_cell_length_c 16.7999(16)
_cell_measurement_reflns_used 2754
_cell_measurement_temperature 100.0(2)
_cell_measurement_theta_max 28.5080
_cell_measurement_theta_min 2.8380
_cell_volume 1557.1(2)
_computing_cell_refinement 'CrysAlisPro 1.171.38.43f (Rigaku OD, 2017)'
_computing_data_collection 'CrysAlisPro 1.171.38.43f (Rigaku OD, 2017)'
_computing_data_reduction 'CrysAlisPro 1.171.38.43f (Rigaku OD, 2017)'
_computing_molecular_graphics 'Bruker SHELXTL'
_computing_publication_material 'Bruker SHELXTL'
_computing_structure_refinement 'SHELXL-2017/1 (Sheldrick, 2015)'
_computing_structure_solution 'SHELXL-2017/1 (Sheldrick, 2015)'
_diffrn_ambient_temperature 100.0(2)
_diffrn_measured_fraction_theta_full 1.000
_diffrn_measured_fraction_theta_max 1.000
_diffrn_measurement_device_type 'SuperNova, Dual, Cu at zero, AtlasS2'
_diffrn_measurement_method 'CCD plate'
_diffrn_radiation_type MoK\a
_diffrn_radiation_wavelength 0.71073
_diffrn_reflns_av_R_equivalents 0.0328
_diffrn_reflns_av_unetI/netI 0.0429
_diffrn_reflns_Laue_measured_fraction_full 1.000
_diffrn_reflns_Laue_measured_fraction_max 1.000
_diffrn_reflns_limit_h_max 14
_diffrn_reflns_limit_h_min -13
_diffrn_reflns_limit_k_max 8
_diffrn_reflns_limit_k_min -9
_diffrn_reflns_limit_l_max 14
_diffrn_reflns_limit_l_min -20
_diffrn_reflns_number 6570
_diffrn_reflns_point_group_measured_fraction_full 1.000
_diffrn_reflns_point_group_measured_fraction_max 1.000
_diffrn_reflns_theta_full 25.242
_diffrn_reflns_theta_max 25.499
_diffrn_reflns_theta_min 2.456
_diffrn_source 'micro-focus sealed X-ray tube'
_exptl_absorpt_coefficient_mu 0.128
_exptl_absorpt_correction_T_max 1.00000
_exptl_absorpt_correction_T_min 0.67836
_exptl_absorpt_correction_type multi-scan
_exptl_absorpt_process_details
;
CrysAlisPro 1.171.38.43f (Rigaku Oxford Diffraction, 2015)
Empirical absorption correction using spherical harmonics,
 implemented in SCALE3 ABSPACK scaling algorithm.
;
_exptl_crystal_colour colourless
_exptl_crystal_density_diffrn 1.494
_exptl_crystal_description block
_exptl_crystal_F_000 720
_exptl_crystal_size_max 0.130
_exptl_crystal_size_mid 0.120
_exptl_crystal_size_min 0.110
_refine_diff_density_max 0.233
_refine_diff_density_min -0.280
_refine_diff_density_rms 0.053
_refine_ls_extinction_coef .
_refine_ls_extinction_method none
_refine_ls_goodness_of_fit_ref 1.032
_refine_ls_hydrogen_treatment constr
_refine_ls_matrix_type full
_refine_ls_number_parameters 227
_refine_ls_number_reflns 2891
_refine_ls_number_restraints 0
_refine_ls_restrained_S_all 1.032
_refine_ls_R_factor_all 0.0549
_refine_ls_R_factor_gt 0.0446
_refine_ls_shift/su_max 0.000
_refine_ls_shift/su_mean 0.000
_refine_ls_structure_factor_coef Fsqd
_refine_ls_weighting_details 'w=1/[\s^2^(Fo^2^)+(0.0536P)^2^+0.2573P] where P=(Fo^2^+2Fc^2^)/3'
_refine_ls_weighting_scheme calc
_refine_ls_wR_factor_gt 0.1056
_refine_ls_wR_factor_ref 0.1150
_reflns_Friedel_coverage 0.000
_reflns_Friedel_fraction_full .
_reflns_Friedel_fraction_max .
_reflns_number_gt 2362
_reflns_number_total 2891
_reflns_threshold_expression 'I > 2\s(I)'
_cod_data_source_file suppl_j_ncrs-2021-0209_suppl.cif
_cod_data_source_block XF-1-7
_cod_original_sg_symbol_H-M 'P 21/c'
_cod_database_code 8104665
_shelx_space_group_comment
;
The symmetry employed for this shelxl refinement is uniquely defined
by the following loop, which should always be used as a source of
symmetry information in preference to the above space-group names.
They are only intended as comments.
;
_shelx_estimated_absorpt_t_min 0.984
_shelx_estimated_absorpt_t_max 0.986

loop_
_space_group_symop_operation_xyz
'x, y, z'
'-x, y+1/2, -z+1/2'
'-x, -y, -z'
'x, -y-1/2, z-1/2'

loop_
_atom_site_label
_atom_site_type_symbol
_atom_site_fract_x
_atom_site_fract_y
_atom_site_fract_z
_atom_site_U_iso_or_equiv
_atom_site_adp_type
_atom_site_occupancy
_atom_site_site_symmetry_order
_atom_site_calc_flag
_atom_site_refinement_flags_posn
_atom_site_refinement_flags_adp
_atom_site_refinement_flags_occupancy
_atom_site_disorder_assembly
_atom_site_disorder_group
C1 C 0.28309(15) 0.5351(2) 0.78121(11) 0.0242(4) Uani 1 1 d . . . . .
C2 C 0.27811(15) 0.5544(2) 0.86916(11) 0.0236(4) Uani 1 1 d . . . . .
C3 C 0.36931(15) 0.6621(2) 0.91647(11) 0.0284(4) Uani 1 1 d . . . . .
H3A H 0.367680 0.648498 0.973661 0.034 Uiso 1 1 calc R U . . .
H3B H 0.354869 0.779988 0.902764 0.034 Uiso 1 1 calc R U . . .
C4 C 0.48686(16) 0.6116(3) 0.89791(11) 0.0327(5) Uani 1 1 d . . . . .
H4A H 0.543716 0.689546 0.924611 0.039 Uiso 1 1 calc R U . . .
H4B H 0.505830 0.499491 0.919318 0.039 Uiso 1 1 calc R U . . .
C5 C 0.59270(16) 0.6416(2) 0.77932(12) 0.0323(5) Uani 1 1 d . . . . .
H5 H 0.658930 0.662887 0.815598 0.039 Uiso 1 1 calc R U . . .
C6 C 0.59774(17) 0.6400(2) 0.69787(12) 0.0322(5) Uani 1 1 d . . . . .
H6 H 0.666504 0.657909 0.679216 0.039 Uiso 1 1 calc R U . . .
C7 C 0.49842(17) 0.6113(2) 0.64475(11) 0.0287(4) Uani 1 1 d . . . . .
C8 C 0.39622(16) 0.5805(2) 0.67011(11) 0.0269(4) Uani 1 1 d . . . . .
H8 H 0.330568 0.560696 0.633021 0.032 Uiso 1 1 calc R U . . .
C9 C 0.39252(15) 0.5795(2) 0.75310(11) 0.0236(4) Uani 1 1 d . . . . .
C10 C 0.49092(15) 0.6120(2) 0.80877(11) 0.0262(4) Uani 1 1 d . . . . .
C11 C 0.19726(15) 0.4668(2) 0.89900(11) 0.0255(4) Uani 1 1 d . . . . .
H11 H 0.151055 0.397381 0.862845 0.031 Uiso 1 1 calc R U . . .
C12 C 0.17339(14) 0.4679(2) 0.98250(11) 0.0237(4) Uani 1 1 d . . . . .
C13 C 0.14704(14) 0.3193(2) 1.02263(11) 0.0222(4) Uani 1 1 d . . . . .
C14 C 0.12003(14) 0.3241(2) 1.09972(11) 0.0236(4) Uani 1 1 d . . . . .
H14 H 0.103418 0.224366 1.124732 0.028 Uiso 1 1 calc R U . . .
C15 C 0.11756(14) 0.4778(2) 1.14019(11) 0.0239(4) Uani 1 1 d . . . . .
C16 C 0.14380(15) 0.6255(2) 1.10272(11) 0.0256(4) Uani 1 1 d . . . . .
H16 H 0.143609 0.728480 1.129337 0.031 Uiso 1 1 calc R U . . .
C17 C 0.17037(15) 0.6187(2) 1.02523(11) 0.0268(4) Uani 1 1 d . . . . .
H17 H 0.186882 0.719063 1.000702 0.032 Uiso 1 1 calc R U . . .
C18 C 0.0905(2) 0.6203(2) 1.26099(12) 0.0370(5) Uani 1 1 d . . . . .
H18A H 0.166907 0.663892 1.271356 0.056 Uiso 1 1 calc R U . . .
H18B H 0.064546 0.597491 1.311225 0.056 Uiso 1 1 calc R U . . .
H18C H 0.041027 0.701959 1.231018 0.056 Uiso 1 1 calc R U . . .
C19 C 0.15198(15) 0.1506(2) 0.98292(11) 0.0268(4) Uani 1 1 d . . . . .
F1 F 0.50222(10) 0.61374(15) 0.56421(7) 0.0421(3) Uani 1 1 d . . . . .
F2 F 0.25497(9) 0.11891(13) 0.96276(8) 0.0411(3) Uani 1 1 d . . . . .
F3 F 0.07742(10) 0.13620(13) 0.91407(7) 0.0377(3) Uani 1 1 d . . . . .
F4 F 0.12968(10) 0.02243(12) 1.02984(7) 0.0356(3) Uani 1 1 d . . . . .
O1 O 0.20172(11) 0.48343(16) 0.73312(8) 0.0323(3) Uani 1 1 d . . . . .
O2 O 0.08882(11) 0.46776(15) 1.21546(8) 0.0307(3) Uani 1 1 d . . . . .

loop_
_atom_site_aniso_label
_atom_site_aniso_U_11
_atom_site_aniso_U_22
_atom_site_aniso_U_33
_atom_site_aniso_U_23
_atom_site_aniso_U_13
_atom_site_aniso_U_12
C1 0.0265(9) 0.0199(9) 0.0249(10) 0.0001(7) -0.0001(8) -0.0002(7)
C2 0.0255(9) 0.0196(9) 0.0247(10) -0.0001(7) 0.0007(8) 0.0034(7)
C3 0.0321(10) 0.0294(10) 0.0228(10) -0.0006(8) 0.0016(8) -0.0029(8)
C4 0.0278(10) 0.0405(11) 0.0278(11) -0.0001(9) -0.0019(8) -0.0031(9)
C5 0.0257(10) 0.0335(10) 0.0363(12) -0.0007(9) 0.0005(9) -0.0016(8)
C6 0.0289(10) 0.0303(10) 0.0390(12) -0.0001(9) 0.0096(9) -0.0005(8)
C7 0.0366(11) 0.0262(10) 0.0254(10) 0.0021(8) 0.0117(9) 0.0014(8)
C8 0.0294(10) 0.0259(9) 0.0240(10) 0.0000(8) -0.0004(8) 0.0008(8)
C9 0.0279(9) 0.0174(8) 0.0253(10) 0.0013(7) 0.0034(8) 0.0013(7)
C10 0.0275(10) 0.0226(9) 0.0274(10) 0.0011(7) 0.0008(8) 0.0004(7)
C11 0.0286(10) 0.0200(9) 0.0270(10) 0.0004(7) 0.0016(8) 0.0006(8)
C12 0.0216(9) 0.0222(9) 0.0269(10) 0.0012(7) 0.0028(8) 0.0003(7)
C13 0.0159(8) 0.0207(9) 0.0290(10) 0.0001(7) 0.0006(7) 0.0008(7)
C14 0.0208(9) 0.0210(9) 0.0291(11) 0.0037(7) 0.0041(8) -0.0015(7)
C15 0.0201(9) 0.0256(9) 0.0262(10) 0.0027(7) 0.0043(8) 0.0019(7)
C16 0.0285(10) 0.0191(9) 0.0290(11) -0.0031(7) 0.0039(8) 0.0020(7)
C17 0.0309(10) 0.0190(9) 0.0310(11) 0.0031(7) 0.0068(8) -0.0016(7)
C18 0.0559(14) 0.0281(10) 0.0292(11) -0.0040(8) 0.0133(10) 0.0006(9)
C19 0.0271(10) 0.0233(9) 0.0306(11) 0.0003(8) 0.0065(8) -0.0014(8)
F1 0.0431(7) 0.0585(8) 0.0268(7) 0.0022(5) 0.0121(5) -0.0001(6)
F2 0.0341(7) 0.0305(6) 0.0634(9) -0.0060(5) 0.0225(6) 0.0048(5)
F3 0.0468(7) 0.0286(6) 0.0351(7) -0.0071(5) -0.0015(5) -0.0042(5)
F4 0.0476(7) 0.0199(5) 0.0410(7) 0.0007(5) 0.0121(6) -0.0031(5)
O1 0.0289(7) 0.0396(8) 0.0270(8) -0.0046(6) 0.0006(6) -0.0069(6)
O2 0.0417(8) 0.0245(7) 0.0284(8) -0.0016(5) 0.0131(6) -0.0005(6)

loop_
_atom_type_symbol
_atom_type_description
_atom_type_scat_dispersion_real
_atom_type_scat_dispersion_imag
_atom_type_scat_source
C C 0.0033 0.0016 'International Tables Vol C Tables 4.2.6.8 and 6.1.1.4'
H H 0.0000 0.0000 'International Tables Vol C Tables 4.2.6.8 and 6.1.1.4'
O O 0.0106 0.0060 'International Tables Vol C Tables 4.2.6.8 and 6.1.1.4'
F F 0.0171 0.0103 'International Tables Vol C Tables 4.2.6.8 and 6.1.1.4'

loop_
_geom_angle_atom_site_label_1
_geom_angle_atom_site_label_2
_geom_angle_atom_site_label_3
_geom_angle
_geom_angle_site_symmetry_1
_geom_angle_site_symmetry_3
O1 C1 C9 120.21(16) . .
O1 C1 C2 122.29(16) . .
C9 C1 C2 117.50(15) . .
C11 C2 C1 117.30(16) . .
C11 C2 C3 126.33(17) . .
C1 C2 C3 116.26(15) . .
C2 C3 C4 110.31(15) . .
C2 C3 H3A 109.6 . .
C4 C3 H3A 109.6 . .
C2 C3 H3B 109.6 . .
C4 C3 H3B 109.6 . .
H3A C3 H3B 108.1 . .
C10 C4 C3 112.11(16) . .
C10 C4 H4A 109.2 . .
C3 C4 H4A 109.2 . .
C10 C4 H4B 109.2 . .
C3 C4 H4B 109.2 . .
H4A C4 H4B 107.9 . .
C6 C5 C10 121.79(18) . .
C6 C5 H5 119.1 . .
C10 C5 H5 119.1 . .
C7 C6 C5 118.44(17) . .
C7 C6 H6 120.8 . .
C5 C6 H6 120.8 . .
F1 C7 C8 118.86(17) . .
F1 C7 C6 118.76(16) . .
C8 C7 C6 122.38(18) . .
C7 C8 C9 118.67(17) . .
C7 C8 H8 120.7 . .
C9 C8 H8 120.7 . .
C10 C9 C8 120.61(17) . .
C10 C9 C1 120.47(16) . .
C8 C9 C1 118.85(16) . .
C5 C10 C9 118.09(17) . .
C5 C10 C4 121.28(17) . .
C9 C10 C4 120.62(16) . .
C2 C11 C12 127.46(17) . .
C2 C11 H11 116.3 . .
C12 C11 H11 116.3 . .
C17 C12 C13 116.09(16) . .
C17 C12 C11 121.27(16) . .
C13 C12 C11 122.57(16) . .
C14 C13 C12 121.66(16) . .
C14 C13 C19 118.20(15) . .
C12 C13 C19 120.10(16) . .
C13 C14 C15 120.38(16) . .
C13 C14 H14 119.8 . .
C15 C14 H14 119.8 . .
O2 C15 C16 125.29(16) . .
O2 C15 C14 115.38(15) . .
C16 C15 C14 119.33(16) . .
C15 C16 C17 119.61(16) . .
C15 C16 H16 120.2 . .
C17 C16 H16 120.2 . .
C16 C17 C12 122.92(16) . .
C16 C17 H17 118.5 . .
C12 C17 H17 118.5 . .
O2 C18 H18A 109.5 . .
O2 C18 H18B 109.5 . .
H18A C18 H18B 109.5 . .
O2 C18 H18C 109.5 . .
H18A C18 H18C 109.5 . .
H18B C18 H18C 109.5 . .
F4 C19 F2 106.28(14) . .
F4 C19 F3 106.15(14) . .
F2 C19 F3 105.52(14) . .
F4 C19 C13 112.86(15) . .
F2 C19 C13 112.38(14) . .
F3 C19 C13 113.06(14) . .
C15 O2 C18 117.62(14) . .

loop_
_geom_bond_atom_site_label_1
_geom_bond_atom_site_label_2
_geom_bond_distance
_geom_bond_site_symmetry_2
C1 O1 1.226(2) .
C1 C9 1.492(2) .
C1 C2 1.496(2) .
C2 C11 1.343(2) .
C2 C3 1.502(2) .
C3 C4 1.530(3) .
C3 H3A 0.9700 .
C3 H3B 0.9700 .
C4 C10 1.506(3) .
C4 H4A 0.9700 .
C4 H4B 0.9700 .
C5 C6 1.379(3) .
C5 C10 1.395(3) .
C5 H5 0.9300 .
C6 C7 1.379(3) .
C6 H6 0.9300 .
C7 F1 1.361(2) .
C7 C8 1.369(3) .
C8 C9 1.402(2) .
C8 H8 0.9300 .
C9 C10 1.398(3) .
C11 C12 1.475(2) .
C11 H11 0.9300 .
C12 C17 1.396(2) .
C12 C13 1.415(2) .
C13 C14 1.383(2) .
C13 C19 1.498(2) .
C14 C15 1.396(2) .
C14 H14 0.9300 .
C15 O2 1.363(2) .
C15 C16 1.386(2) .
C16 C17 1.388(2) .
C16 H16 0.9300 .
C17 H17 0.9300 .
C18 O2 1.427(2) .
C18 H18A 0.9600 .
C18 H18B 0.9600 .
C18 H18C 0.9600 .
C19 F4 1.337(2) .
C19 F2 1.342(2) .
C19 F3 1.345(2) .

loop_
_geom_hbond_atom_site_label_D
_geom_hbond_atom_site_label_H
_geom_hbond_atom_site_label_A
_geom_hbond_distance_DH
_geom_hbond_distance_HA
_geom_hbond_distance_DA
_geom_hbond_angle_DHA
_geom_hbond_site_symmetry_A
_geom_hbond_publ_flag
C18 H18B F3 0.96 2.52 3.299(2) 138.4 4_566 yes
C14 H14 O1 0.93 2.59 3.346(2) 138.8 4_566 yes

loop_
_geom_torsion_atom_site_label_1
_geom_torsion_atom_site_label_2
_geom_torsion_atom_site_label_3
_geom_torsion_atom_site_label_4
_geom_torsion
_geom_torsion_site_symmetry_1
_geom_torsion_site_symmetry_2
_geom_torsion_site_symmetry_3
_geom_torsion_site_symmetry_4
O1 C1 C2 C11 20.2(2) . . . .
C9 C1 C2 C11 -159.10(15) . . . .
O1 C1 C2 C3 -163.54(17) . . . .
C9 C1 C2 C3 17.2(2) . . . .
C11 C2 C3 C4 127.83(19) . . . .
C1 C2 C3 C4 -48.1(2) . . . .
C2 C3 C4 C10 53.1(2) . . . .
C10 C5 C6 C7 1.2(3) . . . .
C5 C6 C7 F1 178.41(15) . . . .
C5 C6 C7 C8 -1.6(3) . . . .
F1 C7 C8 C9 -179.50(15) . . . .
C6 C7 C8 C9 0.5(3) . . . .
C7 C8 C9 C10 1.0(3) . . . .
C7 C8 C9 C1 -176.12(15) . . . .
O1 C1 C9 C10 -169.57(16) . . . .
C2 C1 C9 C10 9.7(2) . . . .
O1 C1 C9 C8 7.6(2) . . . .
C2 C1 C9 C8 -173.13(15) . . . .
C6 C5 C10 C9 0.3(3) . . . .
C6 C5 C10 C4 179.11(17) . . . .
C8 C9 C10 C5 -1.4(2) . . . .
C1 C9 C10 C5 175.71(15) . . . .
C8 C9 C10 C4 179.76(16) . . . .
C1 C9 C10 C4 -3.1(2) . . . .
C3 C4 C10 C5 152.32(17) . . . .
C3 C4 C10 C9 -28.9(2) . . . .
C1 C2 C11 C12 -178.32(16) . . . .
C3 C2 C11 C12 5.8(3) . . . .
C2 C11 C12 C17 44.1(3) . . . .
C2 C11 C12 C13 -138.93(19) . . . .
C17 C12 C13 C14 -0.1(2) . . . .
C11 C12 C13 C14 -177.14(16) . . . .
C17 C12 C13 C19 -177.86(16) . . . .
C11 C12 C13 C19 5.1(3) . . . .
C12 C13 C14 C15 0.3(3) . . . .
C19 C13 C14 C15 178.15(15) . . . .
C13 C14 C15 O2 179.38(15) . . . .
C13 C14 C15 C16 -0.8(3) . . . .
O2 C15 C16 C17 -179.18(17) . . . .
C14 C15 C16 C17 1.0(3) . . . .
C15 C16 C17 C12 -0.8(3) . . . .
C13 C12 C17 C16 0.3(3) . . . .
C11 C12 C17 C16 177.40(17) . . . .
C14 C13 C19 F4 -0.6(2) . . . .
C12 C13 C19 F4 177.26(15) . . . .
C14 C13 C19 F2 -120.79(18) . . . .
C12 C13 C19 F2 57.1(2) . . . .
C14 C13 C19 F3 119.89(17) . . . .
C12 C13 C19 F3 -62.2(2) . . . .
C16 C15 O2 C18 -2.8(3) . . . .
C14 C15 O2 C18 177.01(16) . . . .
